data_8104840
loop_
_publ_author_name
'Luan, Ming-Zhu'
'Meng, Qing-Guo'

_publ_section_title
;
 Crystal structure of
 (E)-7-methoxy-2-((5-methoxypyridin-3-yl)methylene)-3,4-
 dihydronaphthalen-1(2H)-one, C18H17NO3
;
_journal_issue 2
_journal_name_full 'Zeitschrift f\"ur Kristallographie - New Crystal Structures'
_journal_page_first 387
_journal_page_last 389
_journal_paper_doi 10.1515/ncrs-2020-0602
_journal_volume 236
_journal_year 2021
_chemical_formula_moiety 'C18 H17 N O3'
_chemical_formula_sum 'C18 H17 N O3'
_chemical_formula_weight 295.32
_space_group_crystal_system triclinic
_space_group_IT_number 2
_space_group_name_Hall '-P 1'
_space_group_name_H-M_alt 'P -1'
_atom_sites_solution_hydrogens geom
_cell_angle_alpha 85.457(6)
_cell_angle_beta 76.712(6)
_cell_angle_gamma 82.759(5)
_cell_formula_units_Z 2
_cell_length_a 7.3950(5)
_cell_length_b 8.6697(5)
_cell_length_c 11.6813(9)
_cell_measurement_reflns_used 2143
_cell_measurement_temperature 99.9(3)
_cell_measurement_theta_max 28.6580
_cell_measurement_theta_min 2.9900
_cell_volume 722.07(9)
_computing_cell_refinement 'CrysAlisPro 1.171.38.43f (Rigaku OD, 2017)'
_computing_data_collection 'CrysAlisPro 1.171.38.43f (Rigaku OD, 2017)'
_computing_data_reduction 'CrysAlisPro 1.171.38.43f (Rigaku OD, 2017)'
_computing_molecular_graphics 'Bruker SHELXTL'
_computing_publication_material 'Bruker SHELXTL'
_computing_structure_refinement 'SHELXL-2017/1 (Sheldrick, 2015)'
_computing_structure_solution 'SHELXL-2017/1 (Sheldrick, 2015)'
_diffrn_ambient_temperature 99.9(3)
_diffrn_measured_fraction_theta_full 1.000
_diffrn_measured_fraction_theta_max 1.000
_diffrn_measurement_device_type 'SuperNova, Dual, Cu at zero, AtlasS2'
_diffrn_measurement_method 'CCD plate'
_diffrn_radiation_type MoK\a
_diffrn_radiation_wavelength 0.71073
_diffrn_reflns_av_R_equivalents 0.0323
_diffrn_reflns_av_unetI/netI 0.0539
_diffrn_reflns_Laue_measured_fraction_full 1.000
_diffrn_reflns_Laue_measured_fraction_max 1.000
_diffrn_reflns_limit_h_max 8
_diffrn_reflns_limit_h_min -8
_diffrn_reflns_limit_k_max 9
_diffrn_reflns_limit_k_min -10
_diffrn_reflns_limit_l_max 14
_diffrn_reflns_limit_l_min -12
_diffrn_reflns_number 4628
_diffrn_reflns_point_group_measured_fraction_full 1.000
_diffrn_reflns_point_group_measured_fraction_max 1.000
_diffrn_reflns_theta_full 25.242
_diffrn_reflns_theta_max 25.495
_diffrn_reflns_theta_min 2.371
_diffrn_source 'micro-focus sealed X-ray tube'
_exptl_absorpt_coefficient_mu 0.093
_exptl_absorpt_correction_T_max 1.00000
_exptl_absorpt_correction_T_min 0.44011
_exptl_absorpt_correction_type multi-scan
_exptl_absorpt_process_details
;
CrysAlisPro 1.171.38.43f (Rigaku Oxford Diffraction, 2015)
Empirical absorption correction using spherical harmonics,
 implemented in SCALE3 ABSPACK scaling algorithm.
;
_exptl_crystal_colour colourless
_exptl_crystal_density_diffrn 1.358
_exptl_crystal_description block
_exptl_crystal_F_000 312
_exptl_crystal_size_max 0.140
_exptl_crystal_size_mid 0.130
_exptl_crystal_size_min 0.110
_refine_diff_density_max 0.270
_refine_diff_density_min -0.290
_refine_diff_density_rms 0.054
_refine_ls_extinction_coef 0.067(7)
_refine_ls_extinction_expression Fc^*^=kFc[1+0.001xFc^2^\l^3^/sin(2\q)]^-1/4^
_refine_ls_extinction_method 'SHELXL-2017/1 (Sheldrick 2017)'
_refine_ls_goodness_of_fit_ref 1.053
_refine_ls_hydrogen_treatment constr
_refine_ls_matrix_type full
_refine_ls_number_parameters 202
_refine_ls_number_reflns 2684
_refine_ls_number_restraints 0
_refine_ls_restrained_S_all 1.053
_refine_ls_R_factor_all 0.0610
_refine_ls_R_factor_gt 0.0502
_refine_ls_shift/su_max 0.000
_refine_ls_shift/su_mean 0.000
_refine_ls_structure_factor_coef Fsqd
_refine_ls_weighting_details 'w=1/[\s^2^(Fo^2^)+(0.0639P)^2^+0.0759P] where P=(Fo^2^+2Fc^2^)/3'
_refine_ls_weighting_scheme calc
_refine_ls_wR_factor_gt 0.1218
_refine_ls_wR_factor_ref 0.1342
_reflns_Friedel_coverage 0.000
_reflns_Friedel_fraction_full .
_reflns_Friedel_fraction_max .
_reflns_number_gt 2178
_reflns_number_total 2684
_reflns_threshold_expression 'I > 2\s(I)'
_cod_data_source_file suppl_j_ncrs-2020-0602_suppl.cif
_cod_data_source_block MZ-6-1
_cod_database_code 8104840
_shelx_space_group_comment
;
The symmetry employed for this shelxl refinement is uniquely defined
by the following loop, which should always be used as a source of
symmetry information in preference to the above space-group names.
They are only intended as comments.
;
_shelx_estimated_absorpt_t_min 0.987
_shelx_estimated_absorpt_t_max 0.990

loop_
_space_group_symop_operation_xyz
'x, y, z'
'-x, -y, -z'

loop_
_atom_site_label
_atom_site_type_symbol
_atom_site_fract_x
_atom_site_fract_y
_atom_site_fract_z
_atom_site_U_iso_or_equiv
_atom_site_adp_type
_atom_site_occupancy
_atom_site_site_symmetry_order
_atom_site_calc_flag
_atom_site_refinement_flags_posn
_atom_site_refinement_flags_adp
_atom_site_refinement_flags_occupancy
_atom_site_disorder_assembly
_atom_site_disorder_group
C1 C 0.2881(2) 0.25272(19) 0.07345(14) 0.0208(4) Uani 1 1 d . . . . .
C2 C 0.2992(2) 0.18244(18) 0.19352(14) 0.0198(4) Uani 1 1 d . . . . .
C3 C 0.2340(2) 0.28930(18) 0.29461(14) 0.0227(4) Uani 1 1 d . . . . .
H3A H 0.270553 0.239693 0.364486 0.027 Uiso 1 1 calc R U . . .
H3B H 0.098742 0.310015 0.311771 0.027 Uiso 1 1 calc R U . . .
C4 C 0.3209(3) 0.44212(19) 0.26202(15) 0.0244(4) Uani 1 1 d . . . . .
H4A H 0.273227 0.512734 0.325177 0.029 Uiso 1 1 calc R U . . .
H4B H 0.455397 0.422068 0.252654 0.029 Uiso 1 1 calc R U . . .
C5 C 0.2496(2) 0.67721(19) 0.13078(15) 0.0256(4) Uani 1 1 d . . . . .
H5 H 0.255905 0.739861 0.190477 0.031 Uiso 1 1 calc R U . . .
C6 C 0.2135(2) 0.74763(19) 0.02628(16) 0.0262(4) Uani 1 1 d . . . . .
H6 H 0.197058 0.855566 0.016120 0.031 Uiso 1 1 calc R U . . .
C7 C 0.2021(2) 0.65511(19) -0.06287(14) 0.0223(4) Uani 1 1 d . . . . .
C8 C 0.2267(2) 0.49447(19) -0.04637(15) 0.0219(4) Uani 1 1 d . . . . .
H8 H 0.218229 0.432477 -0.105955 0.026 Uiso 1 1 calc R U . . .
C9 C 0.2639(2) 0.42506(18) 0.05856(14) 0.0194(4) Uani 1 1 d . . . . .
C10 C 0.2766(2) 0.51708(19) 0.14944(15) 0.0219(4) Uani 1 1 d . . . . .
C11 C 0.3701(2) 0.03352(19) 0.20258(15) 0.0208(4) Uani 1 1 d . . . . .
H11 H 0.420132 -0.015397 0.132393 0.025 Uiso 1 1 calc R U . . .
C12 C 0.3774(2) -0.06131(18) 0.31234(15) 0.0212(4) Uani 1 1 d . . . . .
C13 C 0.2249(2) -0.0550(2) 0.40799(15) 0.0261(4) Uani 1 1 d . . . . .
H13 H 0.120697 0.014993 0.402483 0.031 Uiso 1 1 calc R U . . .
C14 C 0.3712(3) -0.2411(2) 0.51501(16) 0.0314(5) Uani 1 1 d . . . . .
H14 H 0.370778 -0.301574 0.584473 0.038 Uiso 1 1 calc R U . . .
C15 C 0.5304(2) -0.25706(19) 0.42443(15) 0.0249(4) Uani 1 1 d . . . . .
C16 C 0.5327(2) -0.16791(18) 0.32063(15) 0.0220(4) Uani 1 1 d . . . . .
H16 H 0.635593 -0.178714 0.257618 0.026 Uiso 1 1 calc R U . . .
C17 C 0.8485(3) -0.3635(3) 0.36896(19) 0.0473(6) Uani 1 1 d . . . . .
H17A H 0.841206 -0.399577 0.294723 0.071 Uiso 1 1 calc R U . . .
H17B H 0.939487 -0.431523 0.401059 0.071 Uiso 1 1 calc R U . . .
H17C H 0.884841 -0.259922 0.357587 0.071 Uiso 1 1 calc R U . . .
C18 C 0.1466(3) 0.87790(19) -0.18855(17) 0.0292(5) Uani 1 1 d . . . . .
H18A H 0.041879 0.923116 -0.131760 0.044 Uiso 1 1 calc R U . . .
H18B H 0.127134 0.904731 -0.266476 0.044 Uiso 1 1 calc R U . . .
H18C H 0.258528 0.917046 -0.180440 0.044 Uiso 1 1 calc R U . . .
N1 N 0.2198(2) -0.14418(18) 0.50756(13) 0.0325(4) Uani 1 1 d . . . . .
O1 O 0.16465(17) 0.71244(13) -0.16914(10) 0.0289(3) Uani 1 1 d . . . . .
O2 O 0.29442(17) 0.17020(13) -0.00849(10) 0.0271(3) Uani 1 1 d . . . . .
O3 O 0.67215(18) -0.36274(15) 0.44767(11) 0.0355(4) Uani 1 1 d . . . . .

loop_
_atom_site_aniso_label
_atom_site_aniso_U_11
_atom_site_aniso_U_22
_atom_site_aniso_U_33
_atom_site_aniso_U_23
_atom_site_aniso_U_13
_atom_site_aniso_U_12
C1 0.0170(9) 0.0253(9) 0.0186(9) -0.0022(7) -0.0023(7) 0.0009(7)
C2 0.0165(8) 0.0231(8) 0.0188(9) -0.0001(7) -0.0028(7) -0.0007(7)
C3 0.0249(9) 0.0257(9) 0.0156(9) -0.0012(7) -0.0030(7) 0.0017(7)
C4 0.0276(10) 0.0261(9) 0.0205(9) -0.0033(7) -0.0076(8) -0.0010(8)
C5 0.0292(10) 0.0259(9) 0.0233(10) -0.0041(7) -0.0069(8) -0.0049(8)
C6 0.0270(10) 0.0196(8) 0.0315(10) 0.0017(7) -0.0066(8) -0.0023(7)
C7 0.0183(9) 0.0276(9) 0.0197(9) 0.0035(7) -0.0035(7) -0.0018(7)
C8 0.0199(9) 0.0262(9) 0.0186(9) -0.0025(7) -0.0027(7) -0.0009(7)
C9 0.0151(8) 0.0240(8) 0.0173(9) -0.0003(7) -0.0011(7) 0.0001(7)
C10 0.0186(9) 0.0249(8) 0.0217(9) -0.0004(7) -0.0036(7) -0.0029(7)
C11 0.0174(9) 0.0255(8) 0.0188(9) -0.0013(7) -0.0028(7) -0.0018(7)
C12 0.0232(9) 0.0206(8) 0.0208(9) -0.0015(7) -0.0071(8) -0.0019(7)
C13 0.0227(9) 0.0295(9) 0.0242(10) 0.0022(7) -0.0046(8) 0.0014(8)
C14 0.0345(11) 0.0350(10) 0.0221(10) 0.0060(8) -0.0070(9) 0.0026(9)
C15 0.0265(10) 0.0233(8) 0.0256(10) -0.0027(7) -0.0101(8) 0.0029(8)
C16 0.0220(9) 0.0232(8) 0.0208(9) -0.0026(7) -0.0047(8) -0.0013(7)
C17 0.0351(12) 0.0644(14) 0.0362(12) -0.0060(11) -0.0110(10) 0.0258(11)
C18 0.0289(10) 0.0273(9) 0.0316(10) 0.0097(8) -0.0103(9) -0.0043(8)
N1 0.0274(9) 0.0398(9) 0.0250(9) 0.0061(7) -0.0009(7) 0.0019(7)
O1 0.0382(8) 0.0252(6) 0.0236(7) 0.0044(5) -0.0105(6) -0.0009(6)
O2 0.0360(8) 0.0253(6) 0.0190(7) -0.0036(5) -0.0052(6) 0.0002(6)
O3 0.0346(8) 0.0402(8) 0.0283(8) 0.0020(6) -0.0099(6) 0.0123(6)

loop_
_atom_type_symbol
_atom_type_description
_atom_type_scat_dispersion_real
_atom_type_scat_dispersion_imag
_atom_type_scat_source
C C 0.0033 0.0016 'International Tables Vol C Tables 4.2.6.8 and 6.1.1.4'
H H 0.0000 0.0000 'International Tables Vol C Tables 4.2.6.8 and 6.1.1.4'
N N 0.0061 0.0033 'International Tables Vol C Tables 4.2.6.8 and 6.1.1.4'
O O 0.0106 0.0060 'International Tables Vol C Tables 4.2.6.8 and 6.1.1.4'

loop_
_geom_angle_atom_site_label_1
_geom_angle_atom_site_label_2
_geom_angle_atom_site_label_3
_geom_angle
_geom_angle_site_symmetry_1
_geom_angle_site_symmetry_3
O2 C1 C9 121.48(15) . .
O2 C1 C2 121.03(14) . .
C9 C1 C2 117.47(14) . .
C11 C2 C1 118.19(15) . .
C11 C2 C3 125.28(15) . .
C1 C2 C3 116.50(14) . .
C2 C3 C4 109.61(14) . .
C2 C3 H3A 109.7 . .
C4 C3 H3A 109.7 . .
C2 C3 H3B 109.7 . .
C4 C3 H3B 109.7 . .
H3A C3 H3B 108.2 . .
C10 C4 C3 111.03(13) . .
C10 C4 H4A 109.4 . .
C3 C4 H4A 109.4 . .
C10 C4 H4B 109.4 . .
C3 C4 H4B 109.4 . .
H4A C4 H4B 108.0 . .
C10 C5 C6 122.41(16) . .
C10 C5 H5 118.8 . .
C6 C5 H5 118.8 . .
C7 C6 C5 119.21(15) . .
C7 C6 H6 120.4 . .
C5 C6 H6 120.4 . .
O1 C7 C8 116.21(15) . .
O1 C7 C6 124.06(15) . .
C8 C7 C6 119.72(15) . .
C7 C8 C9 120.59(15) . .
C7 C8 H8 119.7 . .
C9 C8 H8 119.7 . .
C8 C9 C10 120.38(15) . .
C8 C9 C1 119.11(14) . .
C10 C9 C1 120.51(15) . .
C5 C10 C9 117.68(15) . .
C5 C10 C4 121.89(15) . .
C9 C10 C4 120.42(14) . .
C2 C11 C12 126.76(16) . .
C2 C11 H11 116.6 . .
C12 C11 H11 116.6 . .
C13 C12 C16 117.89(15) . .
C13 C12 C11 121.02(15) . .
C16 C12 C11 120.95(15) . .
N1 C13 C12 123.68(16) . .
N1 C13 H13 118.2 . .
C12 C13 H13 118.2 . .
N1 C14 C15 123.48(16) . .
N1 C14 H14 118.3 . .
C15 C14 H14 118.3 . .
O3 C15 C16 125.88(16) . .
O3 C15 C14 115.32(15) . .
C16 C15 C14 118.80(16) . .
C15 C16 C12 118.68(16) . .
C15 C16 H16 120.7 . .
C12 C16 H16 120.7 . .
O3 C17 H17A 109.5 . .
O3 C17 H17B 109.5 . .
H17A C17 H17B 109.5 . .
O3 C17 H17C 109.5 . .
H17A C17 H17C 109.5 . .
H17B C17 H17C 109.5 . .
O1 C18 H18A 109.5 . .
O1 C18 H18B 109.5 . .
H18A C18 H18B 109.5 . .
O1 C18 H18C 109.5 . .
H18A C18 H18C 109.5 . .
H18B C18 H18C 109.5 . .
C14 N1 C13 117.41(15) . .
C7 O1 C18 116.47(13) . .
C15 O3 C17 117.80(14) . .

loop_
_geom_bond_atom_site_label_1
_geom_bond_atom_site_label_2
_geom_bond_distance
_geom_bond_site_symmetry_2
C1 O2 1.229(2) .
C1 C9 1.483(2) .
C1 C2 1.500(2) .
C2 C11 1.337(2) .
C2 C3 1.511(2) .
C3 C4 1.528(2) .
C3 H3A 0.9700 .
C3 H3B 0.9700 .
C4 C10 1.506(2) .
C4 H4A 0.9700 .
C4 H4B 0.9700 .
C5 C10 1.385(2) .
C5 C6 1.387(2) .
C5 H5 0.9300 .
C6 C7 1.387(2) .
C6 H6 0.9300 .
C7 O1 1.3749(19) .
C7 C8 1.385(2) .
C8 C9 1.392(2) .
C8 H8 0.9300 .
C9 C10 1.404(2) .
C11 C12 1.475(2) .
C11 H11 0.9300 .
C12 C13 1.392(2) .
C12 C16 1.397(2) .
C13 N1 1.340(2) .
C13 H13 0.9300 .
C14 N1 1.328(2) .
C14 C15 1.391(3) .
C14 H14 0.9300 .
C15 O3 1.364(2) .
C15 C16 1.383(2) .
C16 H16 0.9300 .
C17 O3 1.412(2) .
C17 H17A 0.9600 .
C17 H17B 0.9600 .
C17 H17C 0.9600 .
C18 O1 1.429(2) .
C18 H18A 0.9600 .
C18 H18B 0.9600 .
C18 H18C 0.9600 .

loop_
_geom_hbond_atom_site_label_D
_geom_hbond_atom_site_label_H
_geom_hbond_atom_site_label_A
_geom_hbond_distance_DH
_geom_hbond_distance_HA
_geom_hbond_distance_DA
_geom_hbond_angle_DHA
_geom_hbond_site_symmetry_A
_geom_hbond_publ_flag
C18 H18B N1 0.96 2.62 3.483(2) 149.0 1_564 yes
C13 H13 N1 0.93 2.64 3.481(2) 151.1 2_556 yes

loop_
_geom_torsion_atom_site_label_1
_geom_torsion_atom_site_label_2
_geom_torsion_atom_site_label_3
_geom_torsion_atom_site_label_4
_geom_torsion
_geom_torsion_site_symmetry_1
_geom_torsion_site_symmetry_2
_geom_torsion_site_symmetry_3
_geom_torsion_site_symmetry_4
O2 C1 C2 C11 19.5(2) . . . .
C9 C1 C2 C11 -162.21(14) . . . .
O2 C1 C2 C3 -162.48(16) . . . .
C9 C1 C2 C3 15.8(2) . . . .
C11 C2 C3 C4 130.24(17) . . . .
C1 C2 C3 C4 -47.65(19) . . . .
C2 C3 C4 C10 55.83(18) . . . .
C10 C5 C6 C7 0.6(3) . . . .
C5 C6 C7 O1 179.13(15) . . . .
C5 C6 C7 C8 0.1(3) . . . .
O1 C7 C8 C9 -179.56(14) . . . .
C6 C7 C8 C9 -0.4(3) . . . .
C7 C8 C9 C10 0.1(3) . . . .
C7 C8 C9 C1 179.58(14) . . . .
O2 C1 C9 C8 7.3(2) . . . .
C2 C1 C9 C8 -171.02(14) . . . .
O2 C1 C9 C10 -173.29(16) . . . .
C2 C1 C9 C10 8.4(2) . . . .
C6 C5 C10 C9 -0.9(3) . . . .
C6 C5 C10 C4 178.32(15) . . . .
C8 C9 C10 C5 0.5(2) . . . .
C1 C9 C10 C5 -178.95(15) . . . .
C8 C9 C10 C4 -178.71(14) . . . .
C1 C9 C10 C4 1.9(2) . . . .
C3 C4 C10 C5 146.13(16) . . . .
C3 C4 C10 C9 -34.7(2) . . . .
C1 C2 C11 C12 -173.91(14) . . . .
C3 C2 C11 C12 8.2(3) . . . .
C2 C11 C12 C13 42.8(2) . . . .
C2 C11 C12 C16 -141.59(17) . . . .
C16 C12 C13 N1 0.7(2) . . . .
C11 C12 C13 N1 176.44(15) . . . .
N1 C14 C15 O3 -179.76(16) . . . .
N1 C14 C15 C16 -0.1(3) . . . .
O3 C15 C16 C12 -178.12(15) . . . .
C14 C15 C16 C12 2.2(2) . . . .
C13 C12 C16 C15 -2.5(2) . . . .
C11 C12 C16 C15 -178.24(14) . . . .
C15 C14 N1 C13 -1.7(3) . . . .
C12 C13 N1 C14 1.4(3) . . . .
C8 C7 O1 C18 -177.58(14) . . . .
C6 C7 O1 C18 3.3(2) . . . .
C16 C15 O3 C17 11.9(2) . . . .
C14 C15 O3 C17 -168.44(17) . . . .
